data_2228568
loop_
_publ_author_name
'Mao, Fu-Lin'
'Dai, Chun-Hua'

_publ_section_title
;
 (<i>E</i>)-<i>N</i>'-(2,4-Dichlorobenzylidene)-3-nitrobenzohydrazide
;
_journal_coeditor_code SJ5069
_journal_issue 12
_journal_name_full 'Acta Crystallographica Section E'
_journal_page_first o3360
_journal_paper_doi 10.1107/S1600536810049470
_journal_volume 66
_journal_year 2010
_chemical_formula_iupac 'C14 H9 Cl2 N3 O3'
_chemical_formula_moiety 'C14 H9 Cl2 N3 O3'
_chemical_formula_sum 'C14 H9 Cl2 N3 O3'
_chemical_formula_weight 338.14
_chemical_name_systematic
;
(<i>E</i>)-<i>N</i>'-(2,4-Dichlorobenzylidene)-3-nitrobenzohydrazide
;
_space_group_IT_number 14
_symmetry_cell_setting monoclinic
_symmetry_space_group_name_Hall '-P 2ybc'
_symmetry_space_group_name_H-M 'P 1 21/c 1'
_atom_sites_solution_hydrogens geom
_atom_sites_solution_primary direct
_atom_sites_solution_secondary difmap
_audit_creation_method SHELXL-97
_cell_angle_alpha 90.00
_cell_angle_beta 96.302(2)
_cell_angle_gamma 90.00
_cell_formula_units_Z 4
_cell_length_a 12.004(3)
_cell_length_b 14.384(3)
_cell_length_c 8.465(2)
_cell_measurement_reflns_used 2237
_cell_measurement_temperature 298(2)
_cell_measurement_theta_max 24.5
_cell_measurement_theta_min 2.3
_cell_volume 1452.8(6)
_computing_cell_refinement 'SAINT (Bruker, 2007)'
_computing_data_collection 'SMART (Bruker, 2007)'
_computing_data_reduction 'SAINT (Bruker, 2007)'
_computing_molecular_graphics 'SHELXTL (Sheldrick, 2008)'
_computing_publication_material 'SHELXTL (Sheldrick, 2008)'
_computing_structure_refinement 'SHELXTL (Sheldrick, 2008)'
_computing_structure_solution 'SHELXTL (Sheldrick, 2008)'
_diffrn_ambient_temperature 298(2)
_diffrn_measured_fraction_theta_full 0.997
_diffrn_measured_fraction_theta_max 0.997
_diffrn_measurement_device_type 'Bruker SMART CCD area-detector'
_diffrn_measurement_method \w
_diffrn_radiation_monochromator graphite
_diffrn_radiation_source 'fine-focus sealed tube'
_diffrn_radiation_type MoK\a
_diffrn_radiation_wavelength 0.71073
_diffrn_reflns_av_R_equivalents 0.0375
_diffrn_reflns_av_sigmaI/netI 0.0383
_diffrn_reflns_limit_h_max 13
_diffrn_reflns_limit_h_min -15
_diffrn_reflns_limit_k_max 18
_diffrn_reflns_limit_k_min -18
_diffrn_reflns_limit_l_max 10
_diffrn_reflns_limit_l_min -10
_diffrn_reflns_number 11555
_diffrn_reflns_theta_full 27.00
_diffrn_reflns_theta_max 27.00
_diffrn_reflns_theta_min 2.22
_diffrn_standards_number 0
_exptl_absorpt_coefficient_mu 0.462
_exptl_absorpt_correction_T_max 0.9214
_exptl_absorpt_correction_T_min 0.9132
_exptl_absorpt_correction_type multi-scan
_exptl_absorpt_process_details '(SADABS; Bruker, 2001)'
_exptl_crystal_colour yellow
_exptl_crystal_density_diffrn 1.546
_exptl_crystal_density_method 'not measured'
_exptl_crystal_description block
_exptl_crystal_F_000 688
_exptl_crystal_size_max 0.20
_exptl_crystal_size_mid 0.20
_exptl_crystal_size_min 0.18
_refine_diff_density_max 0.222
_refine_diff_density_min -0.196
_refine_ls_extinction_method none
_refine_ls_goodness_of_fit_ref 1.051
_refine_ls_hydrogen_treatment mixed
_refine_ls_matrix_type full
_refine_ls_number_parameters 202
_refine_ls_number_reflns 3163
_refine_ls_number_restraints 1
_refine_ls_restrained_S_all 1.051
_refine_ls_R_factor_all 0.0730
_refine_ls_R_factor_gt 0.0431
_refine_ls_shift/su_max_lt 0.001
_refine_ls_shift/su_mean 0.000
_refine_ls_structure_factor_coef Fsqd
_refine_ls_weighting_details 'calc w=1/[\s^2^(Fo^2^)+(0.0467P)^2^+0.1033P] where P=(Fo^2^+2Fc^2^)/3'
_refine_ls_weighting_scheme calc
_refine_ls_wR_factor_gt 0.0951
_refine_ls_wR_factor_ref 0.1070
_reflns_number_gt 2128
_reflns_number_total 3163
_reflns_threshold_expression I>2\s(I)
_cod_data_source_file sj5069.cif
_cod_data_source_block I
_cod_original_sg_symbol_H-M 'P 21/c'
_cod_database_code 2228568
_cod_database_fobs_code 2228568

loop_
_symmetry_equiv_pos_as_xyz
'x, y, z'
'-x, y+1/2, -z+1/2'
'-x, -y, -z'
'x, -y-1/2, z-1/2'

loop_
_atom_site_type_symbol
_atom_site_label
_atom_site_fract_x
_atom_site_fract_y
_atom_site_fract_z
_atom_site_U_iso_or_equiv
_atom_site_adp_type
_atom_site_calc_flag
_atom_site_refinement_flags
_atom_site_occupancy
_atom_site_disorder_assembly
_atom_site_disorder_group
Cl Cl1 0.26406(6) -0.09815(4) 0.11977(8) 0.0651(2) Uani d . 1 . .
Cl Cl2 0.49631(6) -0.18532(5) -0.36654(9) 0.0760(3) Uani d . 1 . .
N N1 0.28128(14) 0.18486(11) -0.03316(19) 0.0344(4) Uani d . 1 . .
N N2 0.23633(14) 0.25093(11) 0.06051(18) 0.0342(4) Uani d D 1 . .
N N3 0.12644(17) 0.66091(13) 0.0801(3) 0.0542(5) Uani d . 1 . .
O O1 0.20635(13) 0.34676(9) -0.15308(16) 0.0454(4) Uani d . 1 . .
O O2 0.19086(19) 0.67781(12) -0.0175(3) 0.0808(6) Uani d . 1 . .
O O3 0.06980(18) 0.71959(12) 0.1368(3) 0.0922(7) Uani d . 1 . .
C C1 0.33504(17) -0.06183(14) -0.0373(3) 0.0385(5) Uani d . 1 . .
C C2 0.34878(16) 0.03282(13) -0.0659(2) 0.0330(5) Uani d . 1 . .
C C3 0.40982(18) 0.05744(14) -0.1909(2) 0.0394(5) Uani d . 1 . .
H H3 0.4201 0.1200 -0.2128 0.047 Uiso calc R 1 . .
C C4 0.45528(18) -0.00914(16) -0.2829(2) 0.0449(5) Uani d . 1 . .
H H4 0.4973 0.0084 -0.3640 0.054 Uiso calc R 1 . .
C C5 0.43747(18) -0.10158(15) -0.2525(3) 0.0446(6) Uani d . 1 . .
C C6 0.37757(18) -0.12984(15) -0.1318(3) 0.0451(6) Uani d . 1 . .
H H6 0.3657 -0.1926 -0.1135 0.054 Uiso calc R 1 . .
C C7 0.30075(17) 0.10478(13) 0.0282(2) 0.0353(5) Uani d . 1 . .
H H7 0.2847 0.0923 0.1311 0.042 Uiso calc R 1 . .
C C8 0.20044(16) 0.33100(13) -0.0112(2) 0.0320(5) Uani d . 1 . .
C C9 0.15054(16) 0.40225(13) 0.0894(2) 0.0296(4) Uani d . 1 . .
C C10 0.16380(16) 0.49489(13) 0.0476(2) 0.0340(5) Uani d . 1 . .
H H10 0.2056 0.5105 -0.0347 0.041 Uiso calc R 1 . .
C C11 0.11400(18) 0.56310(14) 0.1300(2) 0.0386(5) Uani d . 1 . .
C C12 0.05041(19) 0.54271(16) 0.2516(3) 0.0490(6) Uani d . 1 . .
H H12 0.0173 0.5898 0.3054 0.059 Uiso calc R 1 . .
C C13 0.03713(19) 0.45074(17) 0.2916(3) 0.0477(6) Uani d . 1 . .
H H13 -0.0056 0.4356 0.3732 0.057 Uiso calc R 1 . .
C C14 0.08693(16) 0.38009(15) 0.2110(2) 0.0376(5) Uani d . 1 . .
H H14 0.0774 0.3183 0.2388 0.045 Uiso calc R 1 . .
H H2 0.231(2) 0.2398(18) 0.1627(14) 0.080 Uiso d D 1 . .

loop_
_atom_site_aniso_label
_atom_site_aniso_U_11
_atom_site_aniso_U_22
_atom_site_aniso_U_33
_atom_site_aniso_U_12
_atom_site_aniso_U_13
_atom_site_aniso_U_23
Cl1 0.0776(5) 0.0440(4) 0.0797(5) -0.0040(3) 0.0359(4) 0.0085(3)
Cl2 0.0832(5) 0.0620(4) 0.0845(5) 0.0183(4) 0.0174(4) -0.0351(4)
N1 0.0418(10) 0.0307(9) 0.0318(9) 0.0035(8) 0.0095(8) -0.0038(7)
N2 0.0493(11) 0.0294(9) 0.0259(8) 0.0063(8) 0.0126(8) 0.0000(7)
N3 0.0544(14) 0.0335(11) 0.0733(15) 0.0013(10) 0.0004(11) -0.0153(10)
O1 0.0735(11) 0.0371(8) 0.0285(8) 0.0118(7) 0.0187(7) 0.0037(6)
O2 0.1069(17) 0.0392(10) 0.1022(16) -0.0029(10) 0.0370(14) 0.0029(10)
O3 0.0933(15) 0.0387(10) 0.151(2) 0.0116(10) 0.0411(14) -0.0234(12)
C1 0.0363(12) 0.0334(11) 0.0455(12) 0.0019(9) 0.0034(10) 0.0002(9)
C2 0.0334(11) 0.0326(11) 0.0324(11) 0.0044(9) 0.0011(9) -0.0038(8)
C3 0.0489(14) 0.0332(11) 0.0365(12) 0.0037(10) 0.0059(10) -0.0011(9)
C4 0.0486(14) 0.0508(14) 0.0365(12) 0.0040(11) 0.0098(10) -0.0078(10)
C5 0.0425(13) 0.0420(13) 0.0484(13) 0.0102(10) 0.0013(11) -0.0168(10)
C6 0.0474(14) 0.0297(11) 0.0568(14) 0.0037(10) -0.0002(12) -0.0072(10)
C7 0.0415(13) 0.0348(11) 0.0301(11) 0.0036(9) 0.0068(9) -0.0008(8)
C8 0.0382(12) 0.0286(10) 0.0299(11) -0.0011(9) 0.0066(9) -0.0021(8)
C9 0.0300(11) 0.0327(11) 0.0258(10) 0.0025(8) 0.0024(8) -0.0012(8)
C10 0.0338(11) 0.0334(11) 0.0351(11) -0.0003(9) 0.0048(9) -0.0041(8)
C11 0.0376(12) 0.0341(11) 0.0426(12) 0.0050(9) -0.0017(10) -0.0076(9)
C12 0.0478(14) 0.0534(15) 0.0460(13) 0.0155(11) 0.0054(11) -0.0160(11)
C13 0.0452(14) 0.0649(16) 0.0355(12) 0.0095(12) 0.0155(10) -0.0011(11)
C14 0.0391(12) 0.0430(12) 0.0315(11) 0.0030(10) 0.0070(9) 0.0031(9)

loop_
_atom_type_symbol
_atom_type_description
_atom_type_scat_dispersion_real
_atom_type_scat_dispersion_imag
_atom_type_scat_source
C C 0.0033 0.0016 'International Tables Vol C Tables 4.2.6.8 and 6.1.1.4'
H H 0.0000 0.0000 'International Tables Vol C Tables 4.2.6.8 and 6.1.1.4'
N N 0.0061 0.0033 'International Tables Vol C Tables 4.2.6.8 and 6.1.1.4'
O O 0.0106 0.0060 'International Tables Vol C Tables 4.2.6.8 and 6.1.1.4'
Cl Cl 0.1484 0.1585 'International Tables Vol C Tables 4.2.6.8 and 6.1.1.4'

loop_
_geom_angle_atom_site_label_1
_geom_angle_atom_site_label_2
_geom_angle_atom_site_label_3
_geom_angle_site_symmetry_1
_geom_angle_site_symmetry_3
_geom_angle
_geom_angle_publ_flag
C7 N1 N2 . . 116.89(16) ?
C8 N2 N1 . . 116.96(15) ?
C8 N2 H2 . . 122.3(17) ?
N1 N2 H2 . . 120.7(17) ?
O3 N3 O2 . . 123.7(2) ?
O3 N3 C11 . . 117.9(2) ?
O2 N3 C11 . . 118.37(19) ?
C6 C1 C2 . . 121.8(2) ?
C6 C1 Cl1 . . 117.98(16) ?
C2 C1 Cl1 . . 120.26(16) ?
C1 C2 C3 . . 117.44(18) ?
C1 C2 C7 . . 122.28(19) ?
C3 C2 C7 . . 120.28(18) ?
C4 C3 C2 . . 121.5(2) ?
C4 C3 H3 . . 119.2 ?
C2 C3 H3 . . 119.2 ?
C5 C4 C3 . . 119.0(2) ?
C5 C4 H4 . . 120.5 ?
C3 C4 H4 . . 120.5 ?
C6 C5 C4 . . 122.0(2) ?
C6 C5 Cl2 . . 119.02(17) ?
C4 C5 Cl2 . . 118.97(19) ?
C5 C6 C1 . . 118.3(2) ?
C5 C6 H6 . . 120.9 ?
C1 C6 H6 . . 120.9 ?
N1 C7 C2 . . 118.86(18) ?
N1 C7 H7 . . 120.6 ?
C2 C7 H7 . . 120.6 ?
O1 C8 N2 . . 123.05(17) ?
O1 C8 C9 . . 119.84(17) ?
N2 C8 C9 . . 117.11(17) ?
C14 C9 C10 . . 119.82(18) ?
C14 C9 C8 . . 123.54(17) ?
C10 C9 C8 . . 116.48(17) ?
C11 C10 C9 . . 118.99(19) ?
C11 C10 H10 . . 120.5 ?
C9 C10 H10 . . 120.5 ?
C10 C11 C12 . . 122.2(2) ?
C10 C11 N3 . . 118.0(2) ?
C12 C11 N3 . . 119.8(2) ?
C11 C12 C13 . . 118.4(2) ?
C11 C12 H12 . . 120.8 ?
C13 C12 H12 . . 120.8 ?
C12 C13 C14 . . 120.8(2) ?
C12 C13 H13 . . 119.6 ?
C14 C13 H13 . . 119.6 ?
C9 C14 C13 . . 119.8(2) ?
C9 C14 H14 . . 120.1 ?
C13 C14 H14 . . 120.1 ?

loop_
_geom_bond_atom_site_label_1
_geom_bond_atom_site_label_2
_geom_bond_site_symmetry_2
_geom_bond_distance
_geom_bond_publ_flag
Cl1 C1 . 1.736(2) ?
Cl2 C5 . 1.741(2) ?
N1 C7 . 1.275(2) ?
N1 N2 . 1.384(2) ?
N2 C8 . 1.350(2) ?
N2 H2 . 0.889(10) ?
N3 O3 . 1.215(2) ?
N3 O2 . 1.216(3) ?
N3 C11 . 1.481(3) ?
O1 C8 . 1.232(2) ?
C1 C6 . 1.395(3) ?
C1 C2 . 1.396(3) ?
C2 C3 . 1.397(3) ?
C2 C7 . 1.463(3) ?
C3 C4 . 1.383(3) ?
C3 H3 . 0.9300 ?
C4 C5 . 1.376(3) ?
C4 H4 . 0.9300 ?
C5 C6 . 1.374(3) ?
C6 H6 . 0.9300 ?
C7 H7 . 0.9300 ?
C8 C9 . 1.499(3) ?
C9 C14 . 1.384(3) ?
C9 C10 . 1.392(3) ?
C10 C11 . 1.378(3) ?
C10 H10 . 0.9300 ?
C11 C12 . 1.379(3) ?
C12 C13 . 1.379(3) ?
C12 H12 . 0.9300 ?
C13 C14 . 1.395(3) ?
C13 H13 . 0.9300 ?
C14 H14 . 0.9300 ?

loop_
_geom_hbond_atom_site_label_D
_geom_hbond_atom_site_label_H
_geom_hbond_atom_site_label_A
_geom_hbond_site_symmetry_A
_geom_hbond_distance_DH
_geom_hbond_distance_HA
_geom_hbond_distance_DA
_geom_hbond_angle_DHA
N2 H2 O1 4_566 0.889(10) 2.042(15) 2.859(2) 152(2)

loop_
_cod_related_entry_id
_cod_related_entry_database
_cod_related_entry_code
1 ChemSpider 4489425
